data_7028834
loop_
_publ_author_name
'Larpent, Patrick'
'Jouaiti, Abdelaziz'
'Kyritsakas, Nathalie'
'Hosseini, Mir Wais'

_publ_section_title
;
 Molecular tectonics: homochiral coordination networks based on
 combinations of a chiral neutral tecton with Hg(II), Cu(II) or Ni(II)
 neutral complexes as metallatectons.
;
_journal_issue 5
_journal_name_full 'Dalton transactions (Cambridge, England : 2003)'
_journal_page_first 2000
_journal_page_last 2006
_journal_paper_doi 10.1039/c3dt52850b
_journal_volume 43
_journal_year 2014
_chemical_absolute_configuration syn
_chemical_formula_moiety 'C32 H26 N4 O4'
_chemical_formula_sum 'C32 H26 N4 O4'
_chemical_formula_weight 530.57
_chemical_name_systematic
;

 ?

;
_space_group_IT_number 4
_symmetry_cell_setting monoclinic
_symmetry_space_group_name_Hall 'P 2yb'
_symmetry_space_group_name_H-M 'P 1 21 1'
_atom_sites_solution_hydrogens geom
_atom_sites_solution_primary direct
_atom_sites_solution_secondary difmap
_audit_creation_method SHELXL-97
_cell_angle_alpha 90.00
_cell_angle_beta 101.474(6)
_cell_angle_gamma 90.00
_cell_formula_units_Z 2
_cell_length_a 5.1611(17)
_cell_length_b 21.520(7)
_cell_length_c 12.209(4)
_cell_measurement_reflns_used 2132
_cell_measurement_temperature 173(2)
_cell_measurement_theta_max 28.20
_cell_measurement_theta_min 2.55
_cell_volume 1328.9(8)
_computing_cell_refinement 'Bruker SMART'
_computing_data_collection 'Bruker SMART'
_computing_data_reduction 'Bruker SAINT'
_computing_molecular_graphics 'Bruker SHELXTL'
_computing_publication_material 'Bruker SHELXTL'
_computing_structure_refinement 'SHELXL-97 (Sheldrick, 1997)'
_computing_structure_solution 'SHELXS-97 (Sheldrick, 1990)'
_diffrn_ambient_temperature 173(2)
_diffrn_measured_fraction_theta_full 0.960
_diffrn_measured_fraction_theta_max 0.960
_diffrn_measurement_device_type 'CCD area detector'
_diffrn_measurement_method 'phi and omega scans'
_diffrn_radiation_monochromator graphite
_diffrn_radiation_source 'fine-focus sealed tube'
_diffrn_radiation_type MoK\a
_diffrn_radiation_wavelength 0.71073
_diffrn_reflns_av_R_equivalents 0.0652
_diffrn_reflns_av_sigmaI/netI 0.1166
_diffrn_reflns_limit_h_max 6
_diffrn_reflns_limit_h_min -6
_diffrn_reflns_limit_k_max 28
_diffrn_reflns_limit_k_min -28
_diffrn_reflns_limit_l_max 14
_diffrn_reflns_limit_l_min -10
_diffrn_reflns_number 11214
_diffrn_reflns_theta_full 27.81
_diffrn_reflns_theta_max 27.81
_diffrn_reflns_theta_min 1.95
_exptl_absorpt_coefficient_mu 0.089
_exptl_absorpt_correction_T_max 0.9956
_exptl_absorpt_correction_T_min 0.9938
_exptl_absorpt_correction_type multi-scan
_exptl_absorpt_process_details sadabs
_exptl_crystal_colour colorless
_exptl_crystal_density_diffrn 1.326
_exptl_crystal_density_meas ?
_exptl_crystal_density_method 'not measured'
_exptl_crystal_description prism
_exptl_crystal_F_000 556
_exptl_crystal_size_max 0.07
_exptl_crystal_size_mid 0.06
_exptl_crystal_size_min 0.05
_refine_diff_density_max 0.230
_refine_diff_density_min -0.255
_refine_diff_density_rms 0.053
_refine_ls_abs_structure_details 'Flack H D (1983), Acta Cryst. A39, 876-881'
_refine_ls_extinction_method none
_refine_ls_goodness_of_fit_ref 1.024
_refine_ls_hydrogen_treatment constr
_refine_ls_matrix_type full
_refine_ls_number_parameters 365
_refine_ls_number_reflns 6034
_refine_ls_number_restraints 3
_refine_ls_restrained_S_all 1.038
_refine_ls_R_factor_all 0.1445
_refine_ls_R_factor_gt 0.0791
_refine_ls_shift/su_max 0.000
_refine_ls_shift/su_mean 0.000
_refine_ls_structure_factor_coef Fsqd
_refine_ls_weighting_details 'calc w=1/[\s^2^(Fo^2^)+(0.0810P)^2^+0.0000P] where P=(Fo^2^+2Fc^2^)/3'
_refine_ls_weighting_scheme calc
_refine_ls_wR_factor_gt 0.1813
_refine_ls_wR_factor_ref 0.2020
_reflns_number_gt 3195
_reflns_number_total 6034
_reflns_threshold_expression >2sigma(I)
_cod_data_source_file c3dt52850b.txt
_cod_data_source_block e2225a
_cod_depositor_comments
;
The following automatic conversions were performed:

'_symmetry_cell_setting' value 'Monoclinic' changed to 'monoclinic'
according to
/usr/data/users/saulius/automatic-downloads/current/RSC/lib/dictionaries/cif_core.dic
dictionary named 'cif_core.dic' version 2.4.2 from 2011-04-26.

Automatic conversion script
Id: cif_fix_values 2281 2013-09-26 08:29:07Z andrius 

The following automatic conversions were performed:

'_exptl_crystal_density_meas' value 'none' was changed to '?' - the
value is perceived as not measured.

Automatic conversion script
Id: cif_fix_values 3008 2015-01-20 13:52:24Z robertas 
;
_cod_original_cell_volume 1328.9(7)
_cod_original_sg_symbol_H-M P2(1)
_cod_database_code 7028834

loop_
_symmetry_equiv_pos_as_xyz
'x, y, z'
'-x, y+1/2, -z'

loop_
_atom_site_label
_atom_site_type_symbol
_atom_site_fract_x
_atom_site_fract_y
_atom_site_fract_z
_atom_site_U_iso_or_equiv
_atom_site_adp_type
_atom_site_occupancy
_atom_site_symmetry_multiplicity
_atom_site_calc_flag
_atom_site_refinement_flags
C1 C 0.0537(8) -0.1017(2) 1.0491(4) 0.0417(12) Uani 1 1 d .
C2 C -0.0400(12) -0.1615(3) 1.0319(5) 0.0640(16) Uani 1 1 d .
H2 H -0.0001 -0.1860 0.9726 0.077 Uiso 1 1 calc R
C3 C -0.1951(12) -0.1854(3) 1.1036(6) 0.0642(17) Uani 1 1 d .
H3 H -0.2485 -0.2276 1.0935 0.077 Uiso 1 1 calc R
N1 N -0.2715(9) -0.1553(2) 1.1818(5) 0.0651(14) Uani 1 1 d .
C4 C -0.1829(11) -0.0967(3) 1.1991(5) 0.0566(14) Uani 1 1 d .
H4 H -0.2369 -0.0733 1.2567 0.068 Uiso 1 1 calc R
C5 C -0.0169(9) -0.0683(2) 1.1375(4) 0.0432(12) Uani 1 1 d .
H5 H 0.0473 -0.0274 1.1548 0.052 Uiso 1 1 calc R
C6 C 0.2233(8) -0.0713(2) 0.9843(4) 0.0439(13) Uani 1 1 d .
C7 C 0.3664(8) -0.0408(2) 0.9400(4) 0.0424(13) Uani 1 1 d .
C8 C 0.5495(8) -0.0021(2) 0.9004(4) 0.0398(12) Uani 1 1 d .
C9 C 0.6654(8) 0.0493(2) 0.9633(4) 0.0375(11) Uani 1 1 d .
C10 C 0.6197(8) 0.0733(2) 1.0717(4) 0.0438(13) Uani 1 1 d .
O1 O 0.4675(6) 0.05319(18) 1.1282(3) 0.0527(9) Uani 1 1 d .
N2 N 0.7844(8) 0.1237(2) 1.0990(3) 0.0448(10) Uani 1 1 d .
C11 C 0.9373(9) 0.1345(2) 1.0187(4) 0.0435(12) Uani 1 1 d .
O2 O 1.0994(7) 0.17511(17) 1.0214(3) 0.0571(10) Uani 1 1 d .
C12 C 0.8531(8) 0.0872(2) 0.9298(4) 0.0408(12) Uani 1 1 d .
C13 C 0.8063(11) 0.1558(2) 1.2078(5) 0.0597(16) Uani 1 1 d D
H13 H 0.6440 0.1451 1.2370 0.072 Uiso 1 1 calc R
C14 C 0.8183(16) 0.2257(3) 1.2021(7) 0.115(3) Uani 1 1 d D
H14A H 0.8662 0.2411 1.2800 0.138 Uiso 1 1 calc R
H14B H 0.9670 0.2364 1.1654 0.138 Uiso 1 1 calc R
C15 C 0.5969(17) 0.2604(5) 1.1482(14) 0.115(3) Uani 1 1 d D
H15A H 0.4836 0.2341 1.0929 0.138 Uiso 1 1 calc R
H15B H 0.6568 0.2963 1.1107 0.138 Uiso 1 1 calc R
H15C H 0.4967 0.2747 1.2037 0.138 Uiso 1 1 calc R
C16 C 1.0412(12) 0.1311(4) 1.2918(5) 0.086(2) Uani 1 1 d .
H16A H 1.0182 0.0865 1.3028 0.128 Uiso 1 1 calc R
H16B H 1.0530 0.1529 1.3631 0.128 Uiso 1 1 calc R
H16C H 1.2038 0.1381 1.2636 0.128 Uiso 1 1 calc R
C17 C 0.9408(8) 0.0781(2) 0.8276(4) 0.0376(11) Uani 1 1 d .
C18 C 0.8264(8) 0.0268(2) 0.7665(4) 0.0366(11) Uani 1 1 d .
C19 C 0.8865(10) 0.0013(2) 0.6590(4) 0.0473(13) Uani 1 1 d .
O3 O 1.0385(7) 0.01933(17) 0.6050(3) 0.0617(11) Uani 1 1 d .
N3 N 0.7219(8) -0.0512(2) 0.6332(3) 0.0526(12) Uani 1 1 d .
C20 C 0.5653(9) -0.0611(3) 0.7133(4) 0.0473(13) Uani 1 1 d .
O4 O 0.3994(7) -0.10067(19) 0.7107(3) 0.0640(11) Uani 1 1 d .
C21 C 0.6410(8) -0.0115(2) 0.8006(4) 0.0413(12) Uani 1 1 d .
C22 C 0.7295(10) -0.0921(3) 0.5351(5) 0.0604(16) Uani 1 1 d .
H22 H 0.8759 -0.0767 0.4995 0.072 Uiso 1 1 calc R
C23 C 0.4763(11) -0.0848(3) 0.4505(5) 0.0652(16) Uani 1 1 d .
H23A H 0.3280 -0.0994 0.4843 0.078 Uiso 1 1 calc R
H23B H 0.4840 -0.1120 0.3858 0.078 Uiso 1 1 calc R
C24 C 0.4187(13) -0.0191(3) 0.4088(5) 0.0746(18) Uani 1 1 d .
H24A H 0.3861 0.0072 0.4703 0.112 Uiso 1 1 calc R
H24B H 0.2620 -0.0189 0.3484 0.112 Uiso 1 1 calc R
H24C H 0.5706 -0.0028 0.3808 0.112 Uiso 1 1 calc R
C25 C 0.7955(11) -0.1592(3) 0.5717(6) 0.0741(18) Uani 1 1 d .
H25A H 0.9696 -0.1606 0.6215 0.111 Uiso 1 1 calc R
H25B H 0.7978 -0.1850 0.5057 0.111 Uiso 1 1 calc R
H25C H 0.6616 -0.1750 0.6113 0.111 Uiso 1 1 calc R
C26 C 1.1306(8) 0.1174(2) 0.7889(4) 0.0376(11) Uani 1 1 d .
C27 C 1.2774(8) 0.1453(2) 0.7446(4) 0.0365(11) Uani 1 1 d .
C28 C 1.4506(8) 0.1732(2) 0.6798(4) 0.0311(10) Uani 1 1 d .
C29 C 1.4768(11) 0.1438(3) 0.5833(4) 0.0570(15) Uani 1 1 d .
H29 H 1.3781 0.1071 0.5605 0.068 Uiso 1 1 calc R
C30 C 1.6458(11) 0.1671(3) 0.5191(5) 0.0690(17) Uani 1 1 d .
H30 H 1.6612 0.1449 0.4535 0.083 Uiso 1 1 calc R
N4 N 1.7877(8) 0.2181(2) 0.5425(4) 0.0580(12) Uani 1 1 d .
C31 C 1.7597(10) 0.2483(3) 0.6360(5) 0.0554(15) Uani 1 1 d .
H31 H 1.8544 0.2860 0.6547 0.067 Uiso 1 1 calc R
C32 C 1.5948(10) 0.2264(2) 0.7077(5) 0.0492(13) Uani 1 1 d .
H32 H 1.5843 0.2482 0.7743 0.059 Uiso 1 1 calc R

loop_
_atom_site_aniso_label
_atom_site_aniso_U_11
_atom_site_aniso_U_22
_atom_site_aniso_U_33
_atom_site_aniso_U_23
_atom_site_aniso_U_13
_atom_site_aniso_U_12
C1 0.031(2) 0.048(3) 0.047(3) 0.005(2) 0.008(2) 0.004(2)
C2 0.084(4) 0.050(3) 0.071(4) -0.013(3) 0.045(3) -0.011(3)
C3 0.075(4) 0.043(3) 0.086(5) 0.003(3) 0.045(4) -0.010(3)
N1 0.065(3) 0.054(3) 0.090(4) 0.016(3) 0.048(3) -0.002(2)
C4 0.073(4) 0.049(3) 0.056(3) 0.010(3) 0.031(3) -0.001(3)
C5 0.050(3) 0.042(3) 0.043(3) 0.006(2) 0.021(2) -0.005(2)
C6 0.028(2) 0.063(3) 0.044(3) 0.010(3) 0.014(2) -0.003(2)
C7 0.029(2) 0.061(3) 0.037(3) 0.012(2) 0.004(2) -0.001(2)
C8 0.026(2) 0.063(3) 0.031(3) 0.018(2) 0.0068(19) -0.001(2)
C9 0.025(2) 0.062(3) 0.025(2) 0.016(2) 0.0060(19) 0.007(2)
C10 0.027(2) 0.065(4) 0.042(3) 0.019(3) 0.013(2) 0.006(2)
O1 0.0466(19) 0.067(2) 0.050(2) 0.0121(18) 0.0243(17) -0.0051(18)
N2 0.034(2) 0.063(3) 0.042(3) 0.010(2) 0.0197(19) -0.002(2)
C11 0.029(2) 0.051(3) 0.050(3) 0.010(3) 0.007(2) 0.001(2)
O2 0.053(2) 0.067(3) 0.059(2) -0.003(2) 0.0285(18) -0.013(2)
C12 0.026(2) 0.055(3) 0.040(3) 0.013(2) 0.005(2) 0.003(2)
C13 0.062(3) 0.063(4) 0.068(4) 0.001(3) 0.048(3) -0.002(3)
C14 0.136(7) 0.079(5) 0.171(9) -0.027(5) 0.128(7) -0.028(5)
C15 0.136(7) 0.079(5) 0.171(9) -0.027(5) 0.128(7) -0.028(5)
C16 0.053(3) 0.150(7) 0.056(4) -0.030(4) 0.016(3) -0.002(4)
C17 0.025(2) 0.052(3) 0.035(3) 0.014(2) 0.004(2) 0.005(2)
C18 0.026(2) 0.058(3) 0.030(3) 0.015(2) 0.0147(19) 0.005(2)
C19 0.040(3) 0.053(3) 0.048(3) 0.005(3) 0.009(2) -0.005(2)
O3 0.064(2) 0.068(3) 0.067(3) 0.002(2) 0.048(2) -0.011(2)
N3 0.049(2) 0.073(3) 0.041(3) -0.004(2) 0.020(2) -0.010(2)
C20 0.033(3) 0.067(3) 0.041(3) 0.014(3) 0.007(2) -0.010(3)
O4 0.056(2) 0.085(3) 0.051(2) 0.006(2) 0.0094(19) -0.022(2)
C21 0.024(2) 0.062(3) 0.036(3) 0.010(2) 0.0025(19) -0.005(2)
C22 0.040(3) 0.077(4) 0.071(4) -0.001(3) 0.027(3) -0.012(3)
C23 0.052(3) 0.088(5) 0.061(4) -0.008(3) 0.024(3) -0.010(3)
C24 0.094(5) 0.087(5) 0.044(3) -0.011(3) 0.017(3) 0.020(4)
C25 0.048(3) 0.069(4) 0.106(5) -0.007(4) 0.018(3) 0.002(3)
C26 0.027(2) 0.051(3) 0.038(3) 0.011(2) 0.014(2) 0.000(2)
C27 0.034(2) 0.034(3) 0.043(3) 0.006(2) 0.010(2) 0.007(2)
C28 0.026(2) 0.040(3) 0.031(3) 0.001(2) 0.0145(18) 0.003(2)
C29 0.059(3) 0.066(4) 0.050(3) -0.004(3) 0.023(3) -0.019(3)
C30 0.060(4) 0.104(5) 0.049(4) -0.009(4) 0.027(3) -0.016(4)
N4 0.053(3) 0.079(3) 0.048(3) 0.007(3) 0.025(2) -0.004(3)
C31 0.045(3) 0.044(3) 0.084(4) 0.012(3) 0.027(3) -0.002(2)
C32 0.047(3) 0.042(3) 0.063(4) -0.005(3) 0.022(3) -0.003(2)

loop_
_atom_type_symbol
_atom_type_description
_atom_type_scat_dispersion_real
_atom_type_scat_dispersion_imag
_atom_type_scat_source
C C 0.0033 0.0016 'International Tables Vol C Tables 4.2.6.8 and 6.1.1.4'
H H 0.0000 0.0000 'International Tables Vol C Tables 4.2.6.8 and 6.1.1.4'
N N 0.0061 0.0033 'International Tables Vol C Tables 4.2.6.8 and 6.1.1.4'
O O 0.0106 0.0060 'International Tables Vol C Tables 4.2.6.8 and 6.1.1.4'

loop_
_geom_angle_atom_site_label_1
_geom_angle_atom_site_label_2
_geom_angle_atom_site_label_3
_geom_angle
C2 C1 C5 117.3(5)
C2 C1 C6 124.9(5)
C5 C1 C6 117.8(5)
C1 C2 C3 118.4(5)
C1 C2 H2 120.8
C3 C2 H2 120.8
N1 C3 C2 125.6(5)
N1 C3 H3 117.2
C2 C3 H3 117.2
C3 N1 C4 116.5(5)
N1 C4 C5 123.7(5)
N1 C4 H4 118.2
C5 C4 H4 118.2
C4 C5 C1 118.3(5)
C4 C5 H5 120.9
C1 C5 H5 120.9
C7 C6 C1 172.4(6)
C6 C7 C8 173.2(5)
C21 C8 C9 113.9(4)
C21 C8 C7 125.0(5)
C9 C8 C7 121.0(4)
C12 C9 C8 123.1(4)
C12 C9 C10 107.6(4)
C8 C9 C10 129.3(4)
O1 C10 N2 125.3(5)
O1 C10 C9 127.9(5)
N2 C10 C9 106.8(4)
C10 N2 C11 111.7(4)
C10 N2 C13 121.2(4)
C11 N2 C13 126.8(4)
O2 C11 N2 126.0(5)
O2 C11 C12 128.0(5)
N2 C11 C12 105.9(4)
C9 C12 C17 122.6(5)
C9 C12 C11 107.9(4)
C17 C12 C11 129.5(4)
N2 C13 C14 114.9(5)
N2 C13 C16 110.5(4)
C14 C13 C16 110.2(6)
N2 C13 H13 106.9
C14 C13 H13 106.9
C16 C13 H13 106.9
C15 C14 C13 120.7(8)
C15 C14 H14A 107.1
C13 C14 H14A 107.1
C15 C14 H14B 107.1
C13 C14 H14B 107.1
H14A C14 H14B 106.8
C14 C15 H15A 109.5
C14 C15 H15B 109.5
H15A C15 H15B 109.5
C14 C15 H15C 109.5
H15A C15 H15C 109.5
H15B C15 H15C 109.5
C13 C16 H16A 109.5
C13 C16 H16B 109.5
H16A C16 H16B 109.5
C13 C16 H16C 109.5
H16A C16 H16C 109.5
H16B C16 H16C 109.5
C18 C17 C12 113.8(4)
C18 C17 C26 122.1(4)
C12 C17 C26 124.1(4)
C21 C18 C17 123.6(4)
C21 C18 C19 108.5(4)
C17 C18 C19 127.9(4)
O3 C19 N3 125.0(5)
O3 C19 C18 129.5(5)
N3 C19 C18 105.5(4)
C20 N3 C19 111.7(4)
C20 N3 C22 125.5(4)
C19 N3 C22 122.7(4)
O4 C20 N3 126.4(5)
O4 C20 C21 127.2(5)
N3 C20 C21 106.4(4)
C18 C21 C8 123.0(5)
C18 C21 C20 107.9(4)
C8 C21 C20 129.2(4)
N3 C22 C23 109.4(5)
N3 C22 C25 111.2(5)
C23 C22 C25 114.3(5)
N3 C22 H22 107.2
C23 C22 H22 107.2
C25 C22 H22 107.2
C22 C23 C24 114.4(5)
C22 C23 H23A 108.7
C24 C23 H23A 108.7
C22 C23 H23B 108.7
C24 C23 H23B 108.7
H23A C23 H23B 107.6
C23 C24 H24A 109.5
C23 C24 H24B 109.5
H24A C24 H24B 109.5
C23 C24 H24C 109.5
H24A C24 H24C 109.5
H24B C24 H24C 109.5
C22 C25 H25A 109.5
C22 C25 H25B 109.5
H25A C25 H25B 109.5
C22 C25 H25C 109.5
H25A C25 H25C 109.5
H25B C25 H25C 109.5
C27 C26 C17 171.4(5)
C26 C27 C28 172.6(5)
C29 C28 C32 117.4(4)
C29 C28 C27 117.4(4)
C32 C28 C27 125.3(4)
C28 C29 C30 120.2(5)
C28 C29 H29 119.9
C30 C29 H29 119.9
N4 C30 C29 124.5(5)
N4 C30 H30 117.7
C29 C30 H30 117.7
C30 N4 C31 116.0(4)
N4 C31 C32 122.7(5)
N4 C31 H31 118.6
C32 C31 H31 118.6
C28 C32 C31 119.2(5)
C28 C32 H32 120.4
C31 C32 H32 120.4

loop_
_geom_bond_atom_site_label_1
_geom_bond_atom_site_label_2
_geom_bond_distance
C1 C2 1.377(7)
C1 C5 1.404(6)
C1 C6 1.448(6)
C2 C3 1.396(8)
C2 H2 0.9500
C3 N1 1.279(8)
C3 H3 0.9500
N1 C4 1.345(7)
C4 C5 1.388(6)
C4 H4 0.9500
C5 H5 0.9500
C6 C7 1.195(6)
C7 C8 1.415(6)
C8 C21 1.407(6)
C8 C9 1.411(7)
C9 C12 1.388(6)
C9 C10 1.483(7)
C10 O1 1.223(5)
C10 N2 1.377(6)
N2 C11 1.396(6)
N2 C13 1.482(7)
C11 O2 1.205(6)
C11 C12 1.488(7)
C12 C17 1.423(6)
C13 C14 1.507(7)
C13 C16 1.519(8)
C13 H13 1.0000
C14 C15 1.412(8)
C14 H14A 0.9900
C14 H14B 0.9900
C15 H15A 0.9800
C15 H15B 0.9800
C15 H15C 0.9800
C16 H16A 0.9800
C16 H16B 0.9800
C16 H16C 0.9800
C17 C18 1.395(7)
C17 C26 1.443(6)
C18 C21 1.388(6)
C18 C19 1.512(7)
C19 O3 1.186(5)
C19 N3 1.411(6)
N3 C20 1.404(6)
N3 C22 1.492(7)
C20 O4 1.204(6)
C20 C21 1.504(7)
C22 C23 1.504(8)
C22 C25 1.530(9)
C22 H22 1.0000
C23 C24 1.514(8)
C23 H23A 0.9900
C23 H23B 0.9900
C24 H24A 0.9800
C24 H24B 0.9800
C24 H24C 0.9800
C25 H25A 0.9800
C25 H25B 0.9800
C25 H25C 0.9800
C26 C27 1.179(6)
C27 C28 1.438(6)
C28 C29 1.368(6)
C28 C32 1.370(7)
C29 C30 1.378(7)
C29 H29 0.9500
C30 N4 1.319(8)
C30 H30 0.9500
N4 C31 1.347(7)
C31 C32 1.418(7)
C31 H31 0.9500
C32 H32 0.9500
